data_2310313
loop_
_publ_author_name
'Shoemaker, D.P.'
'Shoemaker, C.B.'
'Wilson, F.C.'

_publ_section_title
;
 The crystal structure of the P-phase, Mo - Ni - Cr. II. Refinemant of
 parameters and discussion of atomic coordination
;
_journal_name_full 'Acta Crystallographica (1,1948-23,1967)'
_journal_page_first 1
_journal_page_last 14
_journal_volume 10
_journal_year 1957
_chemical_formula_sum 'Cr9.54 Mo25.24 Ni21.22'
_space_group_IT_number 62
_symmetry_space_group_name_Hall '-P 2c 2ab'
_symmetry_space_group_name_H-M 'P b n m'
_cell_angle_alpha 90
_cell_angle_beta 90
_cell_angle_gamma 90
_cell_formula_units_Z 1
_cell_length_a 16.983
_cell_length_b 4.752
_cell_length_c 9.07
_cell_volume 731.978
_citation_journal_id_ASTM ACCRA9
_cod_data_source_file Shoemaker_ACCRA9_1957_1313.cif
_cod_data_source_block Cr9.54Mo25.24Ni21.22
_cod_original_cell_volume 731.9781
_cod_original_sg_symbol_Hall '-P 2ac 2n (z,x,y)'
_cod_database_code 2310313

loop_
_symmetry_equiv_pos_as_xyz
x,y,z
x+1/2,-y+1/2,-z
-x+1/2,y+1/2,-z+1/2
-x,-y,z+1/2
-x,-y,-z
-x-1/2,y-1/2,z
x-1/2,-y-1/2,z-1/2
x,y,-z-1/2

loop_
_atom_site_label
_atom_site_type_symbol
_atom_site_fract_x
_atom_site_fract_y
_atom_site_fract_z
_atom_site_occupancy
_atom_site_U_iso_or_equiv
Mo3 Mo 0.3257 0.1578 0.25 0.41 0.0
Ni11 Ni 0.2504 0.5375 0.9986 0.69 0.0
Ni12 Ni 0.3868 0.2883 0.0008 0.414 0.0
Cr9 Cr 0.9383 0.365 0.25 0.124 0.0
Ni8 Ni 0.8152 0.078 0.25 0.69 0.0
Cr2 Cr 0.1363 0.2547 0.25 0.264 0.0
Ni9 Ni 0.9383 0.365 0.25 0.276 0.0
Mo12 Mo 0.3868 0.2883 0.0008 0.4 0.0
Cr8 Cr 0.8152 0.078 0.25 0.31 0.0
Mo9 Mo 0.9383 0.365 0.25 0.6 0.0
Ni5 Ni 0.665 0.3553 0.25 0.345 0.0
Cr1 Cr 0.0737 0.1134 0.25 0.233 0.0
Mo1 Mo 0.0737 0.1134 0.25 0.25 0.0
Cr3 Cr 0.3257 0.1578 0.25 0.183 0.0
Mo5 Mo 0.665 0.3553 0.25 0.5 0.0
Ni3 Ni 0.3257 0.1578 0.25 0.407 0.0
Mo2 Mo 0.1363 0.2547 0.25 0.15 0.0
Ni2 Ni 0.1363 0.2547 0.25 0.586 0.0
Mo10 Mo 0.5202 0.0355 0.25 1 0.0
Cr12 Cr 0.3868 0.2883 0.0008 0.186 0.0
Cr4 Cr 0.6058 0.1819 0.25 0.124 0.0
Mo4 Mo 0.6058 0.1819 0.25 0.6 0.0
Ni1 Ni 0.0737 0.1134 0.25 0.517 0.0
Ni4 Ni 0.6058 0.1819 0.25 0.276 0.0
Cr5 Cr 0.665 0.3553 0.25 0.155 0.0
Mo6 Mo 0.4746 0.4536 0.25 1 0.0
Mo7 Mo 0.1988 0.4047 0.25 1 0.0
Cr11 Cr 0.2504 0.5375 0.9986 0.31 0.0
